data_4500589
loop_
_publ_author_name
'Kumara Swamy, K. C.'
'Allu, Srinivasarao'
'Srinivas, Venu'
'Balaraman, E.'
'Kumar, K. V. P. Pavan'

_publ_section_title
;
 Alkynyl and Phosphonyl Substituted Nucleobases: A Case of Thermally
 Induced Conformational Polymorphism
;
_journal_issue 6
_journal_name_full 'Crystal Growth &amp; Design'
_journal_page_first 2302
_journal_paper_doi 10.1021/cg101737x
_journal_volume 11
_journal_year 2011
_chemical_formula_sum 'C15 H23 N5'
_chemical_formula_weight 273.38
_chemical_name_systematic
; 
 ? 
;
_space_group_IT_number 14
_symmetry_cell_setting monoclinic
_symmetry_space_group_name_Hall '-P 2ybc'
_symmetry_space_group_name_H-M 'P 1 21/c 1'
_atom_sites_solution_hydrogens geom
_atom_sites_solution_primary direct
_atom_sites_solution_secondary difmap
_audit_creation_method SHELXL-97
_cell_angle_alpha 90.00
_cell_angle_beta 107.45(2)
_cell_angle_gamma 90.00
_cell_formula_units_Z 4
_cell_length_a 17.181(3)
_cell_length_b 8.113(1)
_cell_length_c 11.691(2)
_cell_measurement_reflns_used 2123
_cell_measurement_temperature 298(2)
_cell_volume 1554.6(5)
_computing_cell_refinement 'CrysAlisPro, Oxford Diffraction Ltd.'
_computing_data_collection 'CrysAlisPro, Oxford Diffraction Ltd.'
_computing_data_reduction 'CrysAlisPro, Oxford Diffraction Ltd.'
_computing_structure_refinement 'SHELXL-97 (Sheldrick, 1997)'
_computing_structure_solution 'SHELXS-97 (Sheldrick, 1990)'
_diffrn_ambient_temperature 298(2)
_diffrn_measured_fraction_theta_full 0.999
_diffrn_measured_fraction_theta_max 0.999
_diffrn_measurement_device_type 'Xcalibur, Eos, Gemini'
_diffrn_measurement_method '\w scans'
_diffrn_radiation_monochromator graphite
_diffrn_radiation_source 'fine-focus sealed tube'
_diffrn_radiation_type MoK\a
_diffrn_radiation_wavelength 0.71073
_diffrn_reflns_av_R_equivalents 0.0229
_diffrn_reflns_av_sigmaI/netI 0.0298
_diffrn_reflns_limit_h_max 20
_diffrn_reflns_limit_h_min -20
_diffrn_reflns_limit_k_max 7
_diffrn_reflns_limit_k_min -9
_diffrn_reflns_limit_l_max 13
_diffrn_reflns_limit_l_min -13
_diffrn_reflns_number 5777
_diffrn_reflns_theta_full 25.00
_diffrn_reflns_theta_max 25.00
_diffrn_reflns_theta_min 3.10
_diffrn_standards_decay_% none
_diffrn_standards_interval_count 'not applicable'
_diffrn_standards_interval_time 'not applicable'
_diffrn_standards_number 'not applicable'
_exptl_absorpt_coefficient_mu 0.073
_exptl_absorpt_correction_T_max 0.9869
_exptl_absorpt_correction_T_min 0.9826
_exptl_absorpt_correction_type multi-scan
_exptl_absorpt_process_details 'CrysAlisPro, Oxford Diffraction Ltd.'
_exptl_crystal_colour colorless
_exptl_crystal_density_diffrn 1.168
_exptl_crystal_density_method 'not measured'
_exptl_crystal_description needle
_exptl_crystal_F_000 592
_exptl_crystal_size_max 0.24
_exptl_crystal_size_mid 0.20
_exptl_crystal_size_min 0.18
_refine_diff_density_max 0.331
_refine_diff_density_min -0.302
_refine_diff_density_rms 0.037
_refine_ls_extinction_coef 0.015(3)
_refine_ls_extinction_expression Fc^*^=kFc[1+0.001xFc^2^\l^3^/sin(2\q)]^-1/4^
_refine_ls_extinction_method SHELXL
_refine_ls_goodness_of_fit_ref 1.111
_refine_ls_hydrogen_treatment mixed
_refine_ls_matrix_type full
_refine_ls_number_parameters 199
_refine_ls_number_reflns 2724
_refine_ls_number_restraints 0
_refine_ls_restrained_S_all 1.111
_refine_ls_R_factor_all 0.0764
_refine_ls_R_factor_gt 0.0530
_refine_ls_shift/su_max 0.002
_refine_ls_shift/su_mean 0.000
_refine_ls_structure_factor_coef Fsqd
_refine_ls_weighting_details 'calc w=1/[\s^2^(Fo^2^)+(0.0958P)^2^+0.0000P] where P=(Fo^2^+2Fc^2^)/3'
_refine_ls_weighting_scheme calc
_refine_ls_wR_factor_gt 0.1539
_refine_ls_wR_factor_ref 0.1647
_reflns_number_gt 1844
_reflns_number_total 2724
_reflns_threshold_expression >2sigma(I)
_cod_data_source_file cg101737x_si_002.cif
_cod_data_source_block compd10
_cod_depositor_comments
;
The following automatic conversions were performed:

'_symmetry_cell_setting' value 'Monoclinic' changed to 'monoclinic'
according to /home/saulius/struct/CIF-dictionaries/cif_core.dic
dictionary named 'cif_core.dic' version 2.4.1 from 2010-06-29.

Automatic conversion script
Id: cif_fix_values 1715 2011-07-08 13:25:40Z adriana 
;
_cod_original_sg_symbol_H-M P2(1)/c
_cod_database_code 4500589

loop_
_symmetry_equiv_pos_as_xyz
'x, y, z'
'-x, y+1/2, -z+1/2'
'-x, -y, -z'
'x, -y-1/2, z-1/2'

loop_
_atom_site_label
_atom_site_type_symbol
_atom_site_fract_x
_atom_site_fract_y
_atom_site_fract_z
_atom_site_U_iso_or_equiv
_atom_site_adp_type
_atom_site_occupancy
_atom_site_symmetry_multiplicity
_atom_site_calc_flag
_atom_site_refinement_flags
N1 N 0.01953(10) 0.4618(2) 0.78109(15) 0.0496(5) Uani 1 1 d .
H1A H -0.0060(13) 0.567(3) 0.7750(18) 0.064(6) Uiso 1 1 d .
H1B H 0.0004(14) 0.384(3) 0.821(2) 0.076(7) Uiso 1 1 d .
N2 N 0.07729(9) 0.25942(19) 0.69358(14) 0.0495(5) Uani 1 1 d .
N3 N 0.14536(10) 0.3116(2) 0.54371(15) 0.0538(5) Uani 1 1 d .
N4 N 0.13870(9) 0.60092(19) 0.48797(14) 0.0464(4) Uani 1 1 d .
N5 N 0.07168(9) 0.70151(18) 0.61123(14) 0.0472(4) Uani 1 1 d .
C1 C 0.05895(10) 0.4196(2) 0.70244(16) 0.0401(5) Uani 1 1 d .
C2 C 0.11896(13) 0.2187(2) 0.61739(19) 0.0563(6) Uani 1 1 d .
H2 H 0.1313 0.1072 0.6161 0.068 Uiso 1 1 calc R
C3 C 0.12454(10) 0.4698(2) 0.55307(16) 0.0429(5) Uani 1 1 d .
C4 C 0.10553(12) 0.7338(2) 0.52666(18) 0.0498(5) Uani 1 1 d .
H4 H 0.1067 0.8391 0.4958 0.060 Uiso 1 1 calc R
C5 C 0.08336(10) 0.5329(2) 0.62826(15) 0.0385(5) Uani 1 1 d .
C6 C 0.17683(12) 0.5945(3) 0.39156(17) 0.0566(6) Uani 1 1 d .
H6A H 0.1562 0.6854 0.3369 0.068 Uiso 1 1 calc R
H6B H 0.1606 0.4929 0.3470 0.068 Uiso 1 1 calc R
C7 C 0.26820(12) 0.6031(3) 0.43358(18) 0.0573(6) Uani 1 1 d .
H7A H 0.2896 0.5096 0.4851 0.069 Uiso 1 1 calc R
H7B H 0.2852 0.7028 0.4802 0.069 Uiso 1 1 calc R
C8 C 0.30327(13) 0.6025(3) 0.32791(19) 0.0634(6) Uani 1 1 d .
H8A H 0.2839 0.5049 0.2799 0.076 Uiso 1 1 calc R
H8B H 0.2826 0.6979 0.2780 0.076 Uiso 1 1 calc R
C9 C 0.39537(12) 0.6050(3) 0.3637(2) 0.0668(7) Uani 1 1 d .
H9A H 0.4161 0.5097 0.4136 0.080 Uiso 1 1 calc R
H9B H 0.4148 0.7027 0.4117 0.080 Uiso 1 1 calc R
C10 C 0.42985(13) 0.6043(3) 0.2588(2) 0.0677(7) Uani 1 1 d .
H10A H 0.4093 0.5080 0.2099 0.081 Uiso 1 1 calc R
H10B H 0.4099 0.7009 0.2099 0.081 Uiso 1 1 calc R
C11 C 0.52185(13) 0.6032(3) 0.2931(2) 0.0695(7) Uani 1 1 d .
H11A H 0.5424 0.6986 0.3429 0.083 Uiso 1 1 calc R
H11B H 0.5417 0.5058 0.3411 0.083 Uiso 1 1 calc R
C12 C 0.55669(15) 0.6047(3) 0.1891(2) 0.0731(7) Uani 1 1 d .
H12A H 0.5379 0.7032 0.1418 0.088 Uiso 1 1 calc R
H12B H 0.5357 0.5102 0.1383 0.088 Uiso 1 1 calc R
C13 C 0.64864(16) 0.6004(4) 0.2257(3) 0.0951(10) Uani 1 1 d .
H13A H 0.6691 0.6931 0.2785 0.114 Uiso 1 1 calc R
H13B H 0.6668 0.5007 0.2717 0.114 Uiso 1 1 calc R
C14 C 0.6864(3) 0.6057(6) 0.1272(5) 0.155(2) Uani 1 1 d .
H14 H 0.6957 0.7249 0.1347 0.186 Uiso 1 1 calc R
C15A C 0.6788(7) 0.6059(14) 0.0438(7) 0.144(4) Uani 0.50 1 d P
H15A H 0.7230 0.5880 0.0149 0.173 Uiso 0.50 1 calc PR
H15B H 0.6272 0.6241 -0.0094 0.173 Uiso 0.50 1 calc PR
C15B C 0.7380(3) 0.5847(9) 0.0920(8) 0.104(2) Uani 0.50 1 d P
H15C H 0.7299 0.5852 0.0097 0.125 Uiso 0.50 1 calc PR
H15D H 0.7899 0.5664 0.1445 0.125 Uiso 0.50 1 calc PR

loop_
_atom_site_aniso_label
_atom_site_aniso_U_11
_atom_site_aniso_U_22
_atom_site_aniso_U_33
_atom_site_aniso_U_23
_atom_site_aniso_U_13
_atom_site_aniso_U_12
N1 0.0627(11) 0.0394(10) 0.0597(11) 0.0022(8) 0.0378(9) 0.0001(8)
N2 0.0572(10) 0.0404(10) 0.0590(10) -0.0018(8) 0.0295(8) 0.0022(7)
N3 0.0569(10) 0.0503(10) 0.0631(11) -0.0041(9) 0.0313(9) 0.0038(8)
N4 0.0478(9) 0.0523(10) 0.0464(9) 0.0005(8) 0.0250(8) -0.0031(7)
N5 0.0545(10) 0.0418(9) 0.0517(9) -0.0014(7) 0.0257(8) -0.0022(7)
C1 0.0398(10) 0.0400(10) 0.0439(10) -0.0036(8) 0.0178(8) -0.0032(8)
C2 0.0686(13) 0.0387(11) 0.0709(14) -0.0047(10) 0.0352(12) 0.0026(10)
C3 0.0392(10) 0.0464(11) 0.0458(10) -0.0037(9) 0.0169(9) -0.0032(8)
C4 0.0569(12) 0.0434(11) 0.0546(12) 0.0039(10) 0.0253(10) -0.0023(9)
C5 0.0380(9) 0.0378(10) 0.0430(10) -0.0040(8) 0.0170(8) -0.0027(8)
C6 0.0581(13) 0.0733(14) 0.0470(11) 0.0005(10) 0.0290(10) -0.0035(10)
C7 0.0539(13) 0.0707(14) 0.0548(12) -0.0022(11) 0.0279(11) -0.0062(10)
C8 0.0608(14) 0.0798(16) 0.0581(13) -0.0035(12) 0.0308(11) -0.0063(11)
C9 0.0566(14) 0.0856(17) 0.0677(14) -0.0005(12) 0.0330(12) -0.0076(11)
C10 0.0617(15) 0.0824(16) 0.0682(14) 0.0000(12) 0.0336(12) -0.0029(11)
C11 0.0622(14) 0.0842(17) 0.0720(15) -0.0005(12) 0.0354(13) -0.0033(12)
C12 0.0702(16) 0.0835(17) 0.0792(16) 0.0049(13) 0.0430(14) 0.0002(12)
C13 0.0743(18) 0.117(2) 0.113(2) 0.0167(18) 0.0578(18) 0.0081(15)
C14 0.151(4) 0.177(4) 0.192(5) 0.039(4) 0.135(4) 0.040(3)
C15A 0.149(9) 0.226(10) 0.072(5) -0.017(6) 0.057(6) 0.005(8)
C15B 0.045(3) 0.147(6) 0.134(6) -0.011(5) 0.047(4) -0.005(4)

loop_
_atom_type_symbol
_atom_type_description
_atom_type_scat_dispersion_real
_atom_type_scat_dispersion_imag
_atom_type_scat_source
C C 0.0033 0.0016 'International Tables Vol C Tables 4.2.6.8 and 6.1.1.4'
H H 0.0000 0.0000 'International Tables Vol C Tables 4.2.6.8 and 6.1.1.4'
N N 0.0061 0.0033 'International Tables Vol C Tables 4.2.6.8 and 6.1.1.4'

loop_
_geom_angle_atom_site_label_1
_geom_angle_atom_site_label_2
_geom_angle_atom_site_label_3
_geom_angle
C1 N1 H1A 119.6(12)
C1 N1 H1B 120.8(14)
H1A N1 H1B 115.8(18)
C2 N2 C1 118.17(16)
C2 N3 C3 109.81(16)
C4 N4 C3 105.60(15)
C4 N4 C6 127.84(16)
C3 N4 C6 126.44(16)
C4 N5 C5 103.10(14)
N1 C1 N2 118.48(16)
N1 C1 C5 124.04(17)
N2 C1 C5 117.48(15)
N3 C2 N2 130.39(18)
N3 C2 H2 114.8
N2 C2 H2 114.8
N3 C3 N4 126.80(16)
N3 C3 C5 127.22(17)
N4 C3 C5 105.96(16)
N5 C4 N4 114.61(17)
N5 C4 H4 122.7
N4 C4 H4 122.7
C3 C5 N5 110.72(15)
C3 C5 C1 116.90(16)
N5 C5 C1 132.33(15)
N4 C6 C7 114.34(15)
N4 C6 H6A 108.7
C7 C6 H6A 108.7
N4 C6 H6B 108.7
C7 C6 H6B 108.7
H6A C6 H6B 107.6
C6 C7 C8 111.27(16)
C6 C7 H7A 109.4
C8 C7 H7A 109.4
C6 C7 H7B 109.4
C8 C7 H7B 109.4
H7A C7 H7B 108.0
C9 C8 C7 114.21(17)
C9 C8 H8A 108.7
C7 C8 H8A 108.7
C9 C8 H8B 108.7
C7 C8 H8B 108.7
H8A C8 H8B 107.6
C8 C9 C10 114.04(18)
C8 C9 H9A 108.7
C10 C9 H9A 108.7
C8 C9 H9B 108.7
C10 C9 H9B 108.7
H9A C9 H9B 107.6
C11 C10 C9 114.70(19)
C11 C10 H10A 108.6
C9 C10 H10A 108.6
C11 C10 H10B 108.6
C9 C10 H10B 108.6
H10A C10 H10B 107.6
C12 C11 C10 115.02(19)
C12 C11 H11A 108.5
C10 C11 H11A 108.5
C12 C11 H11B 108.5
C10 C11 H11B 108.5
H11A C11 H11B 107.5
C11 C12 C13 114.0(2)
C11 C12 H12A 108.8
C13 C12 H12A 108.8
C11 C12 H12B 108.8
C13 C12 H12B 108.8
H12A C12 H12B 107.7
C14 C13 C12 116.4(3)
C14 C13 H13A 108.2
C12 C13 H13A 108.2
C14 C13 H13B 108.2
C12 C13 H13B 108.2
H13A C13 H13B 107.3
C15A C14 C15B 59.3(7)
C15A C14 C13 147.7(11)
C15B C14 C13 151.4(8)
C15A C14 H14 93.3
C15B C14 H14 93.3
C13 C14 H14 93.3
C14 C15A H15A 120.0
C14 C15A H15B 120.0
H15A C15A H15B 120.0
C14 C15B H15C 120.0
C14 C15B H15D 120.0
H15C C15B H15D 120.0

loop_
_geom_bond_atom_site_label_1
_geom_bond_atom_site_label_2
_geom_bond_distance
N1 C1 1.340(2)
N1 H1A 0.95(2)
N1 H1B 0.90(2)
N2 C2 1.341(2)
N2 C1 1.348(2)
N3 C2 1.323(3)
N3 C3 1.345(2)
N4 C4 1.359(2)
N4 C3 1.372(2)
N4 C6 1.465(2)
N5 C4 1.315(2)
N5 C5 1.388(2)
C1 C5 1.411(2)
C2 H2 0.9300
C3 C5 1.382(2)
C4 H4 0.9300
C6 C7 1.500(3)
C6 H6A 0.9700
C6 H6B 0.9700
C7 C8 1.528(3)
C7 H7A 0.9700
C7 H7B 0.9700
C8 C9 1.511(3)
C8 H8A 0.9700
C8 H8B 0.9700
C9 C10 1.514(3)
C9 H9A 0.9700
C9 H9B 0.9700
C10 C11 1.510(3)
C10 H10A 0.9700
C10 H10B 0.9700
C11 C12 1.508(3)
C11 H11A 0.9700
C11 H11B 0.9700
C12 C13 1.508(3)
C12 H12A 0.9700
C12 H12B 0.9700
C13 C14 1.481(4)
C13 H13A 0.9700
C13 H13B 0.9700
C14 C15A 0.945(7)
C14 C15B 1.097(6)
C14 H14 0.9800
C15A H15A 0.9300
C15A H15B 0.9300
C15B H15C 0.9300
C15B H15D 0.9300

loop_
_geom_hbond_atom_site_label_D
_geom_hbond_atom_site_label_H
_geom_hbond_atom_site_label_A
_geom_hbond_distance_DH
_geom_hbond_distance_HA
_geom_hbond_distance_DA
_geom_hbond_angle_DHA
_geom_hbond_site_symmetry_A
N1 H1B N5 0.90(2) 2.23(3) 3.112(2) 168(2) 2_546
N1 H1A N2 0.95(2) 2.08(2) 2.997(2) 160.0(17) 2_556
